data_1573141
loop_
_publ_author_name
'Guo, Yuman'
'Wu, Hao'
'Zhang, Meng-Jiao'
'Liu, Feng-Shou'

_publ_section_title
;
 Dibenzobarrelene-derived Pd-NHCs: efficient precatalysts for the
 Suzuki--Miyaura polycondensations of dichloroarene monomers
;
_journal_issue 48
_journal_name_full 'Polymer Chemistry'
_journal_page_first 4962
_journal_page_last 4971
_journal_paper_doi 10.1039/D4PY01026D
_journal_volume 15
_journal_year 2024
_chemical_formula_moiety 'C82 H88 Cl4 N4 Pd2'
_chemical_formula_sum 'C82 H88 Cl4 N4 Pd2'
_chemical_formula_weight 1484.16
_space_group_crystal_system monoclinic
_space_group_IT_number 14
_space_group_name_Hall '-P 2ybc'
_space_group_name_H-M_alt 'P 1 21/c 1'
_atom_sites_solution_hydrogens geom
_atom_sites_solution_primary dual
_audit_creation_date 2023-11-29
_audit_creation_method
;
Olex2 1.5-beta
(compiled 2022.04.07 svn.rca3783a0 for OlexSys, GUI svn.r6439)
;
_audit_update_record
;
2024-09-10 deposited with the CCDC.	2024-11-12 downloaded from the CCDC.
;
_cell_angle_alpha 90
_cell_angle_beta 90.068(3)
_cell_angle_gamma 90
_cell_formula_units_Z 4
_cell_length_a 12.9002(4)
_cell_length_b 27.2207(10)
_cell_length_c 20.8068(7)
_cell_measurement_reflns_used 7572
_cell_measurement_temperature 169.99(10)
_cell_measurement_theta_max 73.3270
_cell_measurement_theta_min 2.6160
_cell_volume 7306.4(4)
_computing_cell_refinement 'CrysAlisPro 1.171.38.43f (Rigaku OD, 2015)'
_computing_data_collection 'CrysAlisPro 1.171.38.43f (Rigaku OD, 2015)'
_computing_data_reduction 'CrysAlisPro 1.171.38.43f (Rigaku OD, 2015)'
_computing_molecular_graphics 'Olex2 1.5-beta (Dolomanov et al., 2009)'
_computing_publication_material 'Olex2 1.5-beta (Dolomanov et al., 2009)'
_computing_structure_refinement 'SHELXL 2018/3 (Sheldrick, 2015)'
_computing_structure_solution 'SHELXT 2018/2 (Sheldrick, 2018)'
_diffrn_ambient_environment N~2~
_diffrn_ambient_temperature 169.99(10)
_diffrn_detector 'CCD plate'
_diffrn_detector_area_resol_mean 5.2684
_diffrn_detector_type AtlasS2
_diffrn_measured_fraction_theta_full 0.985
_diffrn_measured_fraction_theta_max 0.959
_diffrn_measurement_details
;
List of Runs (angles in degrees, time in seconds):

  # Type    Start    End  Width  t~exp~   \w     \q     \k     \f   Frames
#--------------------------------------------------------------------------
  1  \w    -65.00  24.00   1.00    4.00    --  -40.73  38.00 150.00   89
  2  \w    -40.00  -6.00   1.00    4.00    --  -40.73 125.00 -30.00   34
  3  \w     81.00 173.00   1.00    6.00    --  107.58  77.00 -90.00   92
  4  \w     82.00 163.00   1.00    6.00    --  107.58  45.00  60.00   81
  5  \w    111.00 167.00   1.00    6.00    --  107.58 125.00  90.00   56
  6  \w     71.00 126.00   1.00    6.00    --  107.58 -61.00   0.00   55
  7  \w     24.00  87.00   1.00    4.00    --   40.73-125.00 -90.00   63
  8  \w    -52.00  -6.00   1.00    4.00    --  -41.23  38.00  30.00   46
  9  \w     87.00 113.00   1.00    4.00    --   41.23  38.00-120.00   26
 10  \w     37.00  84.00   1.00    6.00    --  107.58 -61.00-120.00   47
 11  \w     33.00  58.00   1.00    6.00    --  107.58 -94.00 120.00   25
 12  \w     60.00 103.00   1.00    4.00    --  107.58 -94.00 120.00   43
 13  \w     87.00 113.00   1.00    4.00    --  107.58  77.00   0.00   26
 14  \w    132.00 171.00   1.00    4.00    --  107.58  77.00   0.00   39
 15  \w     96.00 133.00   1.00    4.00    --  107.58 -61.00-120.00   37
 16  \w    127.00 153.00   1.00    4.00    --  107.58 105.00 -81.00   26
 17  \w     70.00  96.00   1.00    4.00    --  107.58 -94.00  60.00   26
 18  \w    -77.00 -51.00   1.00    2.00    --  -40.98 125.00 -60.00   26
 19  \w   -108.00 -47.00   1.00    2.00    --  -40.98 -38.00-180.00   61
 20  \w     89.00 158.00   1.00    4.00    --  107.58  45.00-180.00   69
 21  \w    139.00 176.00   1.00    4.00    --  107.58 125.00 -30.00   37
;
_diffrn_measurement_device 'four-circle diffractometer'
_diffrn_measurement_device_type 'SuperNova, Dual, Cu at zero, AtlasS2'
_diffrn_measurement_method '\w scans'
_diffrn_orient_matrix_type 'CrysAlisPro convention (1999,Acta A55,543-557)'
_diffrn_orient_matrix_UB_11 -0.0843906000
_diffrn_orient_matrix_UB_12 0.0362301000
_diffrn_orient_matrix_UB_13 -0.0223022000
_diffrn_orient_matrix_UB_21 0.0509372000
_diffrn_orient_matrix_UB_22 0.0409937000
_diffrn_orient_matrix_UB_23 0.0401962000
_diffrn_orient_matrix_UB_31 0.0673686000
_diffrn_orient_matrix_UB_32 0.0145161000
_diffrn_orient_matrix_UB_33 -0.0580625000
_diffrn_radiation_monochromator mirror
_diffrn_radiation_probe x-ray
_diffrn_radiation_type 'Cu K\a'
_diffrn_radiation_wavelength 1.54184
_diffrn_reflns_av_R_equivalents 0.1102
_diffrn_reflns_av_unetI/netI 0.1261
_diffrn_reflns_Laue_measured_fraction_full 0.985
_diffrn_reflns_Laue_measured_fraction_max 0.959
_diffrn_reflns_limit_h_max 15
_diffrn_reflns_limit_h_min -16
_diffrn_reflns_limit_k_max 32
_diffrn_reflns_limit_k_min -33
_diffrn_reflns_limit_l_max 24
_diffrn_reflns_limit_l_min -25
_diffrn_reflns_number 42105
_diffrn_reflns_point_group_measured_fraction_full 0.985
_diffrn_reflns_point_group_measured_fraction_max 0.959
_diffrn_reflns_theta_full 67.684
_diffrn_reflns_theta_max 73.868
_diffrn_reflns_theta_min 2.673
_diffrn_source 'micro-focus sealed X-ray tube'
_diffrn_source_type 'SuperNova (Cu) X-ray Source'
_exptl_absorpt_coefficient_mu 5.665
_exptl_absorpt_correction_T_max 1.00000
_exptl_absorpt_correction_T_min 0.61431
_exptl_absorpt_correction_type multi-scan
_exptl_absorpt_process_details
;
CrysAlisPro 1.171.38.43f (Rigaku Oxford Diffraction, 2015)
Empirical absorption correction using spherical harmonics,
 implemented in SCALE3 ABSPACK scaling algorithm.
;
_exptl_crystal_colour 'light yellow'
_exptl_crystal_density_diffrn 1.349
_exptl_crystal_description block
_exptl_crystal_F_000 3072
_exptl_crystal_size_max 0.15
_exptl_crystal_size_mid 0.1
_exptl_crystal_size_min 0.08
_refine_diff_density_max 0.924
_refine_diff_density_min -0.946
_refine_diff_density_rms 0.121
_refine_ls_extinction_method none
_refine_ls_goodness_of_fit_ref 1.028
_refine_ls_hydrogen_treatment constr
_refine_ls_matrix_type full
_refine_ls_number_parameters 845
_refine_ls_number_reflns 14193
_refine_ls_number_restraints 0
_refine_ls_restrained_S_all 1.028
_refine_ls_R_factor_all 0.1117
_refine_ls_R_factor_gt 0.0699
_refine_ls_shift/su_max 0.001
_refine_ls_shift/su_mean 0.000
_refine_ls_structure_factor_coef Fsqd
_refine_ls_weighting_details 'w=1/[\s^2^(Fo^2^)+(0.0674P)^2^+0.6780P] where P=(Fo^2^+2Fc^2^)/3'
_refine_ls_weighting_scheme calc
_refine_ls_wR_factor_gt 0.1575
_refine_ls_wR_factor_ref 0.1778
_reflns_Friedel_coverage 0.000
_reflns_number_gt 9376
_reflns_number_total 14193
_reflns_threshold_expression 'I > 2\s(I)'
_cod_data_source_file d4py01026d2.cif
_cod_data_source_block m500
_cod_depositor_comments 'Adding full bibliography for 1573139--1573141.cif.'
_cod_database_code 1573141
_shelx_shelxl_version_number 2018/3
_shelx_space_group_comment
;
The symmetry employed for this shelxl refinement is uniquely defined
by the following loop, which should always be used as a source of
symmetry information in preference to the above space-group names.
They are only intended as comments.
;
_olex2_refinement_description
;
1. Fixed Uiso
 At 1.2 times of:
  All C(H) groups
 At 1.5 times of:
  All C(H,H,H) groups
2.a Ternary CH refined with riding coordinates:
 C7(H7), C10(H10), C24(H24), C28(H28), C33(H33), C40(H40), C46(H46), C53(H53),
 C58(H58), C65(H65), C73(H73), C81(H81)
2.b Aromatic/amide H refined with riding coordinates:
 C2(H2), C3(H3), C4(H4), C5(H5), C13(H13), C14(H14), C15(H15), C16(H16),
 C20(H20), C21(H21), C22(H22), C37(H37), C38(H38), C39(H39), C48(H48), C49(H49),
  C50(H50), C60(H60), C61(H61), C62(H62), C63(H63), C68(H68), C69(H69),
 C70(H70), C71(H71), C76(H76), C77(H77), C78(H78)
2.c Idealised Me refined as rotating group:
 C25(H25A,H25B,H25C), C26(H26A,H26B,H26C), C27(H27A,H27B,H27C), C29(H29A,H29B,
 H29C), C30(H30A,H30B,H30C), C32(H32A,H32B,H32C), C41(H41A,H41B,H41C), C42(H42A,
 H42B,H42C), C43(H43A,H43B,H43C), C45(H45A,H45B,H45C), C52(H52A,H52B,H52C),
 C54(H54A,H54B,H54C), C72(H72A,H72B,H72C), C74(H74A,H74B,H74C), C82(H82A,H82B,
 H82C), C83(H83A,H83B,H83C)
;
_olex2_submission_special_instructions 'No special instructions were received'
_oxdiff_exptl_absorpt_empirical_details
;
Empirical correction (ABSPACK) includes:
- Absorption correction using spherical harmonics
- Frame scaling
- Detector area scaling
;
_oxdiff_exptl_absorpt_empirical_full_max 2.367
_oxdiff_exptl_absorpt_empirical_full_min 0.572

loop_
_space_group_symop_operation_xyz
'x, y, z'
'-x, y+1/2, -z+1/2'
'-x, -y, -z'
'x, -y-1/2, z-1/2'

loop_
_atom_site_label
_atom_site_type_symbol
_atom_site_fract_x
_atom_site_fract_y
_atom_site_fract_z
_atom_site_U_iso_or_equiv
_atom_site_adp_type
_atom_site_occupancy
_atom_site_site_symmetry_order
_atom_site_calc_flag
_atom_site_refinement_flags_posn
_atom_site_refinement_flags_adp
_atom_site_refinement_flags_occupancy
_atom_site_disorder_assembly
_atom_site_disorder_group
Pd1 Pd 0.69024(3) 0.29573(2) 0.65121(2) 0.02663(12) Uani 1 1 d . . . . .
Pd2 Pd 0.73189(3) 0.39442(2) 0.74175(2) 0.02882(13) Uani 1 1 d . . . . .
Cl1 Cl 0.58854(12) 0.34095(6) 0.72107(8) 0.0359(4) Uani 1 1 d . . . . .
Cl2 Cl 0.62444(13) 0.45794(6) 0.76607(10) 0.0470(4) Uani 1 1 d . . . . .
Cl3 Cl 0.83097(12) 0.32611(6) 0.71552(8) 0.0365(4) Uani 1 1 d . . . . .
Cl4 Cl 0.79879(12) 0.24886(6) 0.59029(8) 0.0387(4) Uani 1 1 d . . . . .
N1 N 0.5552(4) 0.28408(17) 0.5339(2) 0.0240(10) Uani 1 1 d . . . . .
N2 N 0.5032(4) 0.23724(18) 0.6139(2) 0.0248(10) Uani 1 1 d . . . . .
N3 N 0.8903(4) 0.47078(18) 0.7135(2) 0.0284(11) Uani 1 1 d . . . . .
N4 N 0.9015(4) 0.44653(18) 0.8131(3) 0.0281(11) Uani 1 1 d . . . . .
C1 C 0.4282(5) 0.1919(2) 0.4363(3) 0.0290(13) Uani 1 1 d . . . . .
C2 C 0.4624(5) 0.1709(3) 0.3804(3) 0.0371(15) Uani 1 1 d . . . . .
H2 H 0.485476 0.190484 0.346665 0.044 Uiso 1 1 calc R U . . .
C3 C 0.4621(6) 0.1196(3) 0.3746(4) 0.0443(18) Uani 1 1 d . . . . .
H3 H 0.485294 0.104933 0.336899 0.053 Uiso 1 1 calc R U . . .
C4 C 0.4275(6) 0.0910(3) 0.4246(4) 0.0440(18) Uani 1 1 d . . . . .
H4 H 0.427510 0.056993 0.420603 0.053 Uiso 1 1 calc R U . . .
C5 C 0.3928(5) 0.1125(2) 0.4807(4) 0.0388(16) Uani 1 1 d . . . . .
H5 H 0.368710 0.092992 0.514224 0.047 Uiso 1 1 calc R U . . .
C6 C 0.3938(5) 0.1629(2) 0.4868(3) 0.0290(13) Uani 1 1 d . . . . .
C7 C 0.3557(5) 0.1919(2) 0.5446(3) 0.0279(13) Uani 1 1 d . . . . .
H7 H 0.332637 0.171489 0.580703 0.034 Uiso 1 1 calc R U . . .
C8 C 0.4428(4) 0.2267(2) 0.5608(3) 0.0256(12) Uani 1 1 d . . . . .
C9 C 0.4752(4) 0.2553(2) 0.5128(3) 0.0254(12) Uani 1 1 d . . . . .
C10 C 0.4196(5) 0.2477(2) 0.4494(3) 0.0270(13) Uani 1 1 d . . . . .
H10 H 0.444633 0.268618 0.414312 0.032 Uiso 1 1 calc R U . . .
C11 C 0.3032(5) 0.2541(2) 0.4653(3) 0.0296(14) Uani 1 1 d . . . . .
C12 C 0.2699(5) 0.2250(2) 0.5153(3) 0.0304(14) Uani 1 1 d . . . . .
C13 C 0.1659(5) 0.2251(3) 0.5337(3) 0.0377(16) Uani 1 1 d . . . . .
H13 H 0.142559 0.204752 0.566485 0.045 Uiso 1 1 calc R U . . .
C14 C 0.0981(5) 0.2563(3) 0.5018(4) 0.0435(18) Uani 1 1 d . . . . .
H14 H 0.028788 0.257104 0.513991 0.052 Uiso 1 1 calc R U . . .
C15 C 0.1316(5) 0.2859(3) 0.4526(4) 0.0430(18) Uani 1 1 d . . . . .
H15 H 0.085267 0.306967 0.432275 0.052 Uiso 1 1 calc R U . . .
C16 C 0.2352(5) 0.2846(3) 0.4330(3) 0.0377(16) Uani 1 1 d . . . . .
H16 H 0.257820 0.303803 0.398894 0.045 Uiso 1 1 calc R U . . .
C17 C 0.5727(4) 0.2727(2) 0.5976(3) 0.0247(12) Uani 1 1 d . . . . .
C18 C 0.4866(5) 0.2172(2) 0.6775(3) 0.0285(13) Uani 1 1 d . . . . .
C019 C 0.8626(6) 0.4729(3) 0.6457(3) 0.0413(17) Uani 1 1 d . . . . .
C19 C 0.5504(5) 0.1772(2) 0.6965(3) 0.0302(14) Uani 1 1 d . . . . .
C20 C 0.5330(6) 0.1589(3) 0.7585(3) 0.0379(16) Uani 1 1 d . . . . .
H20 H 0.572982 0.132874 0.773402 0.046 Uiso 1 1 calc R U . . .
C21 C 0.4576(6) 0.1788(3) 0.7982(3) 0.0410(17) Uani 1 1 d . . . . .
H21 H 0.448419 0.166464 0.839538 0.049 Uiso 1 1 calc R U . . .
C22 C 0.3962(6) 0.2167(3) 0.7765(3) 0.0391(16) Uani 1 1 d . . . . .
H22 H 0.345989 0.229716 0.803620 0.047 Uiso 1 1 calc R U . . .
C23 C 0.4075(5) 0.2363(2) 0.7146(3) 0.0336(14) Uani 1 1 d . . . . .
C24 C 0.3275(5) 0.2731(3) 0.6910(3) 0.0367(15) Uani 1 1 d . . . . .
H24 H 0.345017 0.282241 0.646829 0.044 Uiso 1 1 calc R U . . .
C25 C 0.2213(6) 0.2471(3) 0.6903(4) 0.054(2) Uani 1 1 d . . . . .
H25A H 0.199898 0.240448 0.733611 0.081 Uiso 1 1 calc R U . . .
H25B H 0.226701 0.216805 0.666968 0.081 Uiso 1 1 calc R U . . .
H25C H 0.171030 0.267949 0.669856 0.081 Uiso 1 1 calc R U . . .
C26 C 0.3190(6) 0.3193(3) 0.7303(4) 0.0480(19) Uani 1 1 d . . . . .
H26A H 0.270085 0.341152 0.710424 0.072 Uiso 1 1 calc R U . . .
H26B H 0.385520 0.334965 0.732623 0.072 Uiso 1 1 calc R U . . .
H26C H 0.295823 0.311268 0.772842 0.072 Uiso 1 1 calc R U . . .
C27 C 0.5768(7) 0.1074(3) 0.6229(4) 0.060(2) Uani 1 1 d . . . . .
H27A H 0.624955 0.092261 0.593844 0.090 Uiso 1 1 calc R U . . .
H27B H 0.515193 0.116516 0.599990 0.090 Uiso 1 1 calc R U . . .
H27C H 0.559364 0.084575 0.656420 0.090 Uiso 1 1 calc R U . . .
C28 C 0.6263(5) 0.1532(3) 0.6525(3) 0.0371(15) Uani 1 1 d . . . . .
H28 H 0.642492 0.176214 0.617733 0.045 Uiso 1 1 calc R U . . .
C29 C 0.7275(6) 0.1395(3) 0.6865(5) 0.062(2) Uani 1 1 d . . . . .
H29A H 0.713948 0.114893 0.718446 0.093 Uiso 1 1 calc R U . . .
H29B H 0.756053 0.168183 0.706863 0.093 Uiso 1 1 calc R U . . .
H29C H 0.776040 0.126998 0.655691 0.093 Uiso 1 1 calc R U . . .
C30 C 0.4751(9) 0.4247(3) 0.6092(4) 0.072(3) Uani 1 1 d . . . . .
H30A H 0.451672 0.451716 0.583243 0.108 Uiso 1 1 calc R U . . .
H30B H 0.546829 0.429339 0.619906 0.108 Uiso 1 1 calc R U . . .
H30C H 0.434788 0.423268 0.647899 0.108 Uiso 1 1 calc R U . . .
C32 C 0.3497(6) 0.3720(3) 0.5484(4) 0.054(2) Uani 1 1 d . . . . .
H32A H 0.303517 0.375234 0.584304 0.081 Uiso 1 1 calc R U . . .
H32B H 0.340111 0.340356 0.528833 0.081 Uiso 1 1 calc R U . . .
H32C H 0.335254 0.397251 0.517545 0.081 Uiso 1 1 calc R U . . .
C33 C 0.4623(5) 0.3768(2) 0.5718(3) 0.0353(15) Uani 1 1 d . . . . .
H33 H 0.475877 0.349658 0.601573 0.042 Uiso 1 1 calc R U . . .
C34 C 0.5366(5) 0.3721(2) 0.5169(3) 0.0302(14) Uani 1 1 d . . . . .
C35 C 0.5877(5) 0.3281(2) 0.5002(3) 0.0282(13) Uani 1 1 d . . . . .
C36 C 0.6571(5) 0.3244(2) 0.4488(3) 0.0312(14) Uani 1 1 d . . . . .
C37 C 0.6703(5) 0.3662(3) 0.4114(4) 0.0404(17) Uani 1 1 d . . . . .
H37 H 0.714899 0.364949 0.376366 0.048 Uiso 1 1 calc R U . . .
C38 C 0.6195(6) 0.4091(3) 0.4248(4) 0.0467(19) Uani 1 1 d . . . . .
H38 H 0.628391 0.436203 0.398172 0.056 Uiso 1 1 calc R U . . .
C39 C 0.5557(6) 0.4125(2) 0.4771(4) 0.0411(17) Uani 1 1 d . . . . .
H39 H 0.524224 0.442355 0.486443 0.049 Uiso 1 1 calc R U . . .
C40 C 0.7181(5) 0.2784(3) 0.4325(3) 0.0382(16) Uani 1 1 d . . . . .
H40 H 0.704209 0.253553 0.465491 0.046 Uiso 1 1 calc R U . . .
C41 C 0.8342(5) 0.2900(3) 0.4331(4) 0.055(2) Uani 1 1 d . . . . .
H41A H 0.849957 0.312312 0.398753 0.083 Uiso 1 1 calc R U . . .
H41B H 0.872838 0.260142 0.427354 0.083 Uiso 1 1 calc R U . . .
H41C H 0.852518 0.304678 0.473417 0.083 Uiso 1 1 calc R U . . .
C42 C 0.6881(6) 0.2568(3) 0.3666(4) 0.051(2) Uani 1 1 d . . . . .
H42A H 0.613993 0.256772 0.362265 0.077 Uiso 1 1 calc R U . . .
H42B H 0.713627 0.223807 0.363332 0.077 Uiso 1 1 calc R U . . .
H42C H 0.717951 0.276517 0.333097 0.077 Uiso 1 1 calc R U . . .
C43 C 1.0994(8) 0.4299(4) 0.6194(6) 0.095(4) Uani 1 1 d . . . . .
H43A H 1.152729 0.409779 0.637895 0.143 Uiso 1 1 calc R U . . .
H43B H 1.097499 0.461020 0.641060 0.143 Uiso 1 1 calc R U . . .
H43C H 1.113827 0.435038 0.574597 0.143 Uiso 1 1 calc R U . . .
C45 C 0.9987(9) 0.3556(4) 0.5896(5) 0.086(4) Uani 1 1 d . . . . .
H45A H 1.022340 0.361437 0.546584 0.130 Uiso 1 1 calc R U . . .
H45B H 0.930673 0.341341 0.588415 0.130 Uiso 1 1 calc R U . . .
H45C H 1.045519 0.333459 0.610870 0.130 Uiso 1 1 calc R U . . .
C46 C 0.9949(7) 0.4044(3) 0.6265(4) 0.058(2) Uani 1 1 d . . . . .
H46 H 0.984192 0.397058 0.672135 0.069 Uiso 1 1 calc R U . . .
C47 C 0.9100(7) 0.4391(3) 0.6047(4) 0.052(2) Uani 1 1 d . . . . .
C48 C 0.8825(10) 0.4401(5) 0.5394(5) 0.088(4) Uani 1 1 d . . . . .
H48 H 0.912251 0.418137 0.510587 0.106 Uiso 1 1 calc R U . . .
C49 C 0.8118(11) 0.4737(5) 0.5190(5) 0.101(5) Uani 1 1 d . . . . .
H49 H 0.793277 0.474014 0.475792 0.121 Uiso 1 1 calc R U . . .
C50 C 0.7659(9) 0.5078(4) 0.5601(6) 0.088(4) Uani 1 1 d . . . . .
H50 H 0.719061 0.530700 0.544095 0.105 Uiso 1 1 calc R U . . .
C51 C 0.7907(7) 0.5074(3) 0.6260(4) 0.057(2) Uani 1 1 d . . . . .
C52 C 0.7952(8) 0.5954(3) 0.6598(7) 0.099(5) Uani 1 1 d . . . . .
H52A H 0.868382 0.592252 0.667252 0.148 Uiso 1 1 calc R U . . .
H52B H 0.766443 0.618357 0.689889 0.148 Uiso 1 1 calc R U . . .
H52C H 0.783459 0.606903 0.616820 0.148 Uiso 1 1 calc R U . . .
C53 C 0.7435(6) 0.5456(3) 0.6685(5) 0.067(3) Uani 1 1 d . . . . .
H53 H 0.755385 0.535310 0.713061 0.081 Uiso 1 1 calc R U . . .
C54 C 0.6254(7) 0.5513(4) 0.6595(6) 0.089(4) Uani 1 1 d . . . . .
H54A H 0.611732 0.567854 0.619602 0.134 Uiso 1 1 calc R U . . .
H54B H 0.597488 0.570192 0.694354 0.134 Uiso 1 1 calc R U . . .
H54C H 0.593503 0.519446 0.658810 0.134 Uiso 1 1 calc R U . . .
C55 C 0.8500(4) 0.4392(2) 0.7569(3) 0.0262(13) Uani 1 1 d . . . . .
C56 C 0.9733(5) 0.4838(2) 0.8046(3) 0.0307(14) Uani 1 1 d . . . . .
C57 C 0.9673(5) 0.4990(2) 0.7431(3) 0.0311(14) Uani 1 1 d . . . . .
C58 C 1.0396(5) 0.5397(2) 0.7248(4) 0.0356(15) Uani 1 1 d . . . . .
H58 H 1.032962 0.550548 0.680091 0.043 Uiso 1 1 calc R U . . .
C59 C 1.0213(5) 0.5805(3) 0.7747(4) 0.0438(19) Uani 1 1 d . . . . .
C60 C 1.0106(6) 0.6300(3) 0.7606(6) 0.066(3) Uani 1 1 d . . . . .
H60 H 1.007156 0.640929 0.718291 0.079 Uiso 1 1 calc R U . . .
C61 C 1.0051(7) 0.6633(3) 0.8121(8) 0.090(5) Uani 1 1 d . . . . .
H61 H 0.995685 0.696568 0.804070 0.108 Uiso 1 1 calc R U . . .
C62 C 1.0133(7) 0.6471(4) 0.8737(7) 0.087(4) Uani 1 1 d . . . . .
H62 H 1.010929 0.669756 0.907085 0.104 Uiso 1 1 calc R U . . .
C63 C 1.0253(5) 0.5979(3) 0.8880(5) 0.065(3) Uani 1 1 d . . . . .
H63 H 1.030079 0.587410 0.930397 0.078 Uiso 1 1 calc R U . . .
C64 C 1.0299(5) 0.5645(3) 0.8380(4) 0.0450(19) Uani 1 1 d . . . . .
C65 C 1.0544(5) 0.5100(3) 0.8444(3) 0.0351(15) Uani 1 1 d . . . . .
H65 H 1.058845 0.498395 0.888917 0.042 Uiso 1 1 calc R U . . .
C66 C 1.1556(5) 0.5049(2) 0.8066(3) 0.0345(15) Uani 1 1 d . . . . .
C67 C 1.1490(5) 0.5207(2) 0.7429(3) 0.0295(14) Uani 1 1 d . . . . .
C68 C 1.2354(5) 0.5217(3) 0.7039(4) 0.0407(17) Uani 1 1 d . . . . .
H68 H 1.230515 0.532727 0.661690 0.049 Uiso 1 1 calc R U . . .
C69 C 1.3302(5) 0.5059(3) 0.7287(4) 0.0420(17) Uani 1 1 d . . . . .
H69 H 1.389100 0.506344 0.703006 0.050 Uiso 1 1 calc R U . . .
C70 C 1.3367(5) 0.4897(3) 0.7907(4) 0.0411(17) Uani 1 1 d . . . . .
H70 H 1.400120 0.478790 0.806563 0.049 Uiso 1 1 calc R U . . .
C71 C 1.2502(5) 0.4894(3) 0.8308(4) 0.0415(17) Uani 1 1 d . . . . .
H71 H 1.255943 0.478902 0.873161 0.050 Uiso 1 1 calc R U . . .
C72 C 0.8217(6) 0.5234(3) 0.9532(5) 0.067(3) Uani 1 1 d . . . . .
H72A H 0.808326 0.514737 0.997150 0.100 Uiso 1 1 calc R U . . .
H72B H 0.799012 0.556455 0.945523 0.100 Uiso 1 1 calc R U . . .
H72C H 0.894651 0.520930 0.944806 0.100 Uiso 1 1 calc R U . . .
C73 C 0.7624(6) 0.4881(3) 0.9085(4) 0.054(2) Uani 1 1 d . . . . .
H73 H 0.771454 0.499440 0.864162 0.065 Uiso 1 1 calc R U . . .
C74 C 0.6453(6) 0.4909(4) 0.9254(5) 0.070(3) Uani 1 1 d . . . . .
H74A H 0.608715 0.465309 0.903063 0.106 Uiso 1 1 calc R U . . .
H74B H 0.618223 0.522257 0.912620 0.106 Uiso 1 1 calc R U . . .
H74C H 0.636435 0.486748 0.970867 0.106 Uiso 1 1 calc R U . . .
C75 C 0.8063(6) 0.4371(3) 0.9138(4) 0.0459(19) Uani 1 1 d . . . . .
C76 C 0.7813(7) 0.4077(4) 0.9663(4) 0.058(2) Uani 1 1 d . . . . .
H76 H 0.731129 0.418427 0.995204 0.069 Uiso 1 1 calc R U . . .
C77 C 0.8289(8) 0.3634(4) 0.9764(4) 0.067(3) Uani 1 1 d . . . . .
H77 H 0.807840 0.343281 1.010132 0.081 Uiso 1 1 calc R U . . .
C78 C 0.9074(7) 0.3487(3) 0.9368(4) 0.056(2) Uani 1 1 d . . . . .
H78 H 0.943119 0.319962 0.946418 0.067 Uiso 1 1 calc R U . . .
C79 C 0.9360(6) 0.3756(3) 0.8820(3) 0.0396(16) Uani 1 1 d . . . . .
C80 C 0.8803(5) 0.4189(3) 0.8715(3) 0.0336(15) Uani 1 1 d . . . . .
C81 C 1.0269(7) 0.3598(3) 0.8412(4) 0.052(2) Uani 1 1 d . . . . .
H81 H 1.023731 0.377425 0.800160 0.063 Uiso 1 1 calc R U . . .
C82 C 1.0276(7) 0.3049(3) 0.8273(4) 0.059(2) Uani 1 1 d . . . . .
H82A H 1.048057 0.287409 0.865356 0.089 Uiso 1 1 calc R U . . .
H82B H 1.075857 0.298096 0.793375 0.089 Uiso 1 1 calc R U . . .
H82C H 0.959508 0.294592 0.814552 0.089 Uiso 1 1 calc R U . . .
C83 C 1.1266(6) 0.3740(3) 0.8755(5) 0.070(3) Uani 1 1 d . . . . .
H83A H 1.124306 0.408211 0.886573 0.104 Uiso 1 1 calc R U . . .
H83B H 1.184622 0.368016 0.847720 0.104 Uiso 1 1 calc R U . . .
H83C H 1.133871 0.354731 0.913899 0.104 Uiso 1 1 calc R U . . .

loop_
_atom_site_aniso_label
_atom_site_aniso_U_11
_atom_site_aniso_U_22
_atom_site_aniso_U_33
_atom_site_aniso_U_23
_atom_site_aniso_U_13
_atom_site_aniso_U_12
Pd1 0.0262(2) 0.0297(2) 0.0240(2) -0.00070(18) -0.00445(19) -0.00167(17)
Pd2 0.0254(2) 0.0321(2) 0.0289(2) -0.00294(19) -0.0029(2) -0.00363(17)
Cl1 0.0289(7) 0.0466(9) 0.0323(8) -0.0118(7) 0.0036(7) -0.0073(6)
Cl2 0.0356(8) 0.0440(9) 0.0614(12) -0.0118(8) 0.0011(9) 0.0046(7)
Cl3 0.0306(7) 0.0369(8) 0.0420(9) -0.0067(7) -0.0115(7) 0.0011(6)
Cl4 0.0333(8) 0.0410(8) 0.0419(9) -0.0093(7) -0.0042(8) 0.0078(6)
N1 0.026(2) 0.026(2) 0.020(2) 0.001(2) -0.002(2) -0.0006(19)
N2 0.023(2) 0.031(2) 0.021(3) -0.001(2) 0.002(2) 0.0018(19)
N3 0.031(3) 0.029(2) 0.025(3) 0.000(2) -0.003(2) 0.000(2)
N4 0.023(2) 0.032(3) 0.029(3) -0.005(2) -0.002(2) -0.002(2)
C1 0.025(3) 0.032(3) 0.029(3) 0.000(3) 0.000(3) -0.002(2)
C2 0.035(3) 0.044(4) 0.032(4) -0.003(3) 0.007(3) -0.006(3)
C3 0.047(4) 0.046(4) 0.041(4) -0.012(3) 0.001(4) -0.002(3)
C4 0.049(4) 0.034(3) 0.050(5) -0.010(3) -0.006(4) -0.004(3)
C5 0.040(4) 0.031(3) 0.045(4) 0.000(3) -0.004(3) -0.004(3)
C6 0.028(3) 0.033(3) 0.026(3) -0.003(3) -0.004(3) -0.001(2)
C7 0.026(3) 0.036(3) 0.022(3) 0.003(3) -0.001(3) -0.009(2)
C8 0.023(3) 0.034(3) 0.020(3) 0.001(2) 0.002(3) -0.002(2)
C9 0.021(3) 0.032(3) 0.023(3) 0.000(2) -0.002(3) -0.001(2)
C10 0.027(3) 0.033(3) 0.021(3) -0.003(2) 0.000(3) -0.003(2)
C11 0.029(3) 0.036(3) 0.024(3) -0.007(3) -0.004(3) -0.005(2)
C12 0.027(3) 0.036(3) 0.028(3) -0.003(3) -0.003(3) -0.004(3)
C13 0.030(3) 0.054(4) 0.029(4) -0.003(3) -0.001(3) -0.008(3)
C14 0.028(3) 0.063(5) 0.040(4) -0.010(4) -0.006(3) -0.004(3)
C15 0.035(4) 0.056(4) 0.038(4) -0.010(3) -0.010(3) 0.013(3)
C16 0.039(4) 0.045(4) 0.029(3) -0.005(3) -0.008(3) 0.007(3)
C17 0.022(3) 0.027(3) 0.025(3) -0.001(2) -0.001(3) 0.000(2)
C18 0.032(3) 0.029(3) 0.024(3) 0.000(2) -0.006(3) -0.002(2)
C019 0.046(4) 0.043(4) 0.035(4) 0.012(3) -0.013(3) -0.015(3)
C19 0.031(3) 0.028(3) 0.031(3) 0.006(3) -0.002(3) -0.006(2)
C20 0.045(4) 0.041(4) 0.027(3) 0.008(3) 0.002(3) 0.002(3)
C21 0.060(5) 0.041(4) 0.022(3) 0.006(3) 0.003(4) -0.007(3)
C22 0.047(4) 0.044(4) 0.026(3) 0.005(3) 0.008(3) -0.003(3)
C23 0.033(3) 0.044(4) 0.025(3) 0.001(3) 0.002(3) -0.003(3)
C24 0.035(3) 0.053(4) 0.022(3) 0.003(3) 0.007(3) 0.007(3)
C25 0.042(4) 0.075(6) 0.045(5) -0.016(4) -0.010(4) 0.008(4)
C26 0.039(4) 0.053(4) 0.052(5) -0.003(4) -0.004(4) 0.013(3)
C27 0.076(6) 0.048(4) 0.056(5) -0.015(4) -0.001(5) 0.013(4)
C28 0.037(4) 0.042(4) 0.032(4) 0.013(3) 0.008(3) 0.007(3)
C29 0.041(4) 0.067(5) 0.077(7) 0.011(5) 0.005(5) 0.021(4)
C30 0.133(9) 0.041(4) 0.043(5) -0.004(4) 0.010(6) 0.003(5)
C32 0.041(4) 0.077(6) 0.044(5) 0.012(4) 0.006(4) 0.008(4)
C33 0.043(4) 0.033(3) 0.030(3) 0.008(3) -0.003(3) 0.007(3)
C34 0.030(3) 0.029(3) 0.031(3) 0.002(3) -0.005(3) -0.005(2)
C35 0.030(3) 0.033(3) 0.021(3) 0.008(2) -0.003(3) -0.007(2)
C36 0.023(3) 0.044(3) 0.027(3) 0.006(3) -0.004(3) -0.002(3)
C37 0.032(3) 0.052(4) 0.037(4) 0.013(3) 0.003(3) -0.006(3)
C38 0.043(4) 0.049(4) 0.048(5) 0.019(4) 0.005(4) -0.009(3)
C39 0.046(4) 0.032(3) 0.045(4) 0.007(3) -0.004(4) 0.000(3)
C40 0.036(4) 0.052(4) 0.027(3) 0.007(3) 0.001(3) 0.004(3)
C41 0.031(4) 0.073(5) 0.062(6) 0.011(5) 0.002(4) 0.008(4)
C42 0.045(4) 0.070(5) 0.039(4) -0.009(4) 0.007(4) 0.006(4)
C43 0.070(7) 0.095(8) 0.121(11) -0.044(8) 0.036(7) -0.014(6)
C45 0.113(9) 0.069(6) 0.077(7) -0.036(6) 0.047(7) -0.029(6)
C46 0.070(6) 0.061(5) 0.043(5) -0.019(4) 0.020(5) -0.010(4)
C47 0.057(5) 0.067(5) 0.033(4) -0.004(4) 0.004(4) -0.027(4)
C48 0.124(10) 0.107(9) 0.034(5) 0.001(6) -0.013(6) -0.033(8)
C49 0.138(12) 0.112(10) 0.052(6) 0.022(7) -0.033(8) -0.035(9)
C50 0.094(8) 0.083(7) 0.086(8) 0.039(7) -0.045(7) -0.014(6)
C51 0.056(5) 0.059(5) 0.056(5) 0.022(4) -0.022(4) -0.019(4)
C52 0.068(6) 0.050(5) 0.178(14) 0.029(7) -0.058(8) -0.005(5)
C53 0.047(4) 0.047(4) 0.107(8) 0.025(5) -0.029(5) -0.001(4)
C54 0.057(5) 0.060(6) 0.150(12) 0.019(7) -0.041(7) -0.002(5)
C55 0.022(3) 0.029(3) 0.029(3) -0.001(2) -0.003(3) -0.004(2)
C56 0.028(3) 0.035(3) 0.029(3) -0.006(3) 0.001(3) -0.001(2)
C57 0.029(3) 0.030(3) 0.033(3) -0.002(3) -0.002(3) -0.003(2)
C58 0.030(3) 0.035(3) 0.042(4) 0.003(3) -0.005(3) -0.004(3)
C59 0.017(3) 0.038(3) 0.076(6) -0.009(4) -0.004(4) -0.002(3)
C60 0.034(4) 0.034(4) 0.130(9) -0.004(5) -0.024(5) -0.001(3)
C61 0.032(4) 0.035(4) 0.202(15) -0.030(7) -0.022(7) 0.010(3)
C62 0.035(4) 0.066(7) 0.160(13) -0.065(8) 0.005(7) 0.001(4)
C63 0.027(4) 0.078(6) 0.091(7) -0.050(6) 0.005(4) -0.009(4)
C64 0.025(3) 0.048(4) 0.061(5) -0.024(4) 0.002(4) -0.006(3)
C65 0.021(3) 0.053(4) 0.031(4) -0.008(3) 0.003(3) -0.006(3)
C66 0.031(3) 0.036(3) 0.036(4) -0.001(3) -0.006(3) -0.006(3)
C67 0.024(3) 0.028(3) 0.036(4) 0.000(3) 0.002(3) -0.001(2)
C68 0.047(4) 0.038(4) 0.037(4) 0.005(3) 0.006(4) -0.010(3)
C69 0.036(4) 0.040(4) 0.050(5) -0.005(3) 0.014(4) -0.003(3)
C70 0.024(3) 0.042(4) 0.057(5) 0.008(4) 0.007(3) 0.004(3)
C71 0.035(4) 0.049(4) 0.041(4) 0.009(3) -0.006(3) 0.000(3)
C72 0.044(4) 0.070(6) 0.086(7) -0.037(5) 0.020(5) -0.005(4)
C73 0.032(4) 0.076(6) 0.054(5) -0.021(5) 0.019(4) 0.004(4)
C74 0.037(4) 0.089(7) 0.086(7) -0.046(6) 0.004(5) 0.001(4)
C75 0.038(4) 0.070(5) 0.030(4) -0.013(4) 0.003(3) -0.010(4)
C76 0.059(5) 0.082(6) 0.031(4) -0.009(4) 0.028(4) -0.005(5)
C77 0.090(7) 0.082(7) 0.031(4) 0.006(4) 0.017(5) -0.020(6)
C78 0.078(6) 0.057(5) 0.034(4) 0.011(4) 0.000(5) -0.005(4)
C79 0.042(4) 0.048(4) 0.028(3) 0.001(3) -0.001(3) -0.002(3)
C80 0.025(3) 0.049(4) 0.027(3) -0.006(3) 0.003(3) -0.003(3)
C81 0.065(5) 0.050(4) 0.043(4) 0.009(4) 0.005(4) 0.019(4)
C82 0.062(5) 0.062(5) 0.054(5) -0.006(4) -0.018(4) 0.027(4)
C83 0.045(5) 0.065(6) 0.098(8) -0.004(6) 0.018(5) 0.000(4)

loop_
_atom_type_symbol
_atom_type_description
_atom_type_scat_dispersion_real
_atom_type_scat_dispersion_imag
_atom_type_scat_source
C C 0.0181 0.0091 'International Tables Vol C Tables 4.2.6.8 and 6.1.1.4'
H H 0.0000 0.0000 'International Tables Vol C Tables 4.2.6.8 and 6.1.1.4'
Cl Cl 0.3639 0.7018 'International Tables Vol C Tables 4.2.6.8 and 6.1.1.4'
N N 0.0311 0.0180 'International Tables Vol C Tables 4.2.6.8 and 6.1.1.4'
Pd Pd 0.1215 3.9337 'International Tables Vol C Tables 4.2.6.8 and 6.1.1.4'

loop_
_geom_angle_atom_site_label_1
_geom_angle_atom_site_label_2
_geom_angle_atom_site_label_3
_geom_angle
_geom_angle_site_symmetry_1
_geom_angle_site_symmetry_3
_geom_angle_publ_flag
Cl1 Pd1 Cl3 84.00(6) . . ?
Cl4 Pd1 Cl1 174.81(6) . . ?
Cl4 Pd1 Cl3 92.18(6) . . ?
C17 Pd1 Cl1 95.02(18) . . ?
C17 Pd1 Cl3 178.26(17) . . ?
C17 Pd1 Cl4 88.88(18) . . ?
Cl2 Pd2 Cl1 91.80(6) . . ?
Cl2 Pd2 Cl3 175.83(6) . . ?
Cl3 Pd2 Cl1 84.03(5) . . ?
C55 Pd2 Cl1 178.76(19) . . ?
C55 Pd2 Cl2 88.05(18) . . ?
C55 Pd2 Cl3 96.12(18) . . ?
Pd1 Cl1 Pd2 89.88(5) . . ?
Pd2 Cl3 Pd1 89.47(5) . . ?
C9 N1 C17 107.6(5) . . ?
C9 N1 C35 122.4(5) . . ?
C17 N1 C35 127.1(5) . . ?
C8 N2 C18 124.7(5) . . ?
C17 N2 C8 108.6(5) . . ?
C17 N2 C18 126.4(5) . . ?
C55 N3 C019 125.3(5) . . ?
C55 N3 C57 109.3(5) . . ?
C57 N3 C019 125.3(6) . . ?
C55 N4 C56 108.9(5) . . ?
C55 N4 C80 123.4(5) . . ?
C56 N4 C80 127.8(5) . . ?
C2 C1 C6 120.6(6) . . ?
C2 C1 C10 125.6(6) . . ?
C6 C1 C10 113.7(6) . . ?
C1 C2 H2 120.4 . . ?
C1 C2 C3 119.2(7) . . ?
C3 C2 H2 120.4 . . ?
C2 C3 H3 120.0 . . ?
C4 C3 C2 120.0(7) . . ?
C4 C3 H3 120.0 . . ?
C3 C4 H4 119.8 . . ?
C3 C4 C5 120.4(6) . . ?
C5 C4 H4 119.8 . . ?
C4 C5 H5 120.1 . . ?
C6 C5 C4 119.7(7) . . ?
C6 C5 H5 120.1 . . ?
C1 C6 C7 114.1(5) . . ?
C5 C6 C1 120.0(6) . . ?
C5 C6 C7 125.8(6) . . ?
C6 C7 H7 114.3 . . ?
C6 C7 C12 102.8(5) . . ?
C8 C7 C6 105.1(5) . . ?
C8 C7 H7 114.3 . . ?
C8 C7 C12 104.6(5) . . ?
C12 C7 H7 114.3 . . ?
N2 C8 C7 136.7(5) . . ?
C9 C8 N2 107.5(5) . . ?
C9 C8 C7 115.7(5) . . ?
N1 C9 C10 135.5(6) . . ?
C8 C9 N1 109.3(5) . . ?
C8 C9 C10 115.1(5) . . ?
C1 C10 H10 114.5 . . ?
C1 C10 C11 102.6(5) . . ?
C9 C10 C1 104.7(5) . . ?
C9 C10 H10 114.5 . . ?
C9 C10 C11 104.8(5) . . ?
C11 C10 H10 114.5 . . ?
C12 C11 C10 113.6(5) . . ?
C12 C11 C16 121.0(6) . . ?
C16 C11 C10 125.4(6) . . ?
C11 C12 C7 114.1(5) . . ?
C11 C12 C13 120.3(6) . . ?
C13 C12 C7 125.5(6) . . ?
C12 C13 H13 120.7 . . ?
C14 C13 C12 118.6(7) . . ?
C14 C13 H13 120.7 . . ?
C13 C14 H14 119.5 . . ?
C15 C14 C13 121.1(7) . . ?
C15 C14 H14 119.5 . . ?
C14 C15 H15 119.9 . . ?
C14 C15 C16 120.2(7) . . ?
C16 C15 H15 119.9 . . ?
C11 C16 C15 118.8(7) . . ?
C11 C16 H16 120.6 . . ?
C15 C16 H16 120.6 . . ?
N1 C17 Pd1 126.4(4) . . ?
N2 C17 Pd1 126.0(4) . . ?
N2 C17 N1 106.9(5) . . ?
C19 C18 N2 117.2(6) . . ?
C23 C18 N2 118.7(5) . . ?
C23 C18 C19 124.1(6) . . ?
C47 C019 N3 117.3(6) . . ?
C51 C019 N3 118.6(7) . . ?
C51 C019 C47 124.1(7) . . ?
C18 C19 C28 123.0(6) . . ?
C20 C19 C18 115.8(6) . . ?
C20 C19 C28 121.1(6) . . ?
C19 C20 H20 119.2 . . ?
C21 C20 C19 121.6(6) . . ?
C21 C20 H20 119.2 . . ?
C20 C21 H21 120.0 . . ?
C22 C21 C20 120.0(7) . . ?
C22 C21 H21 120.0 . . ?
C21 C22 H22 119.1 . . ?
C21 C22 C23 121.8(7) . . ?
C23 C22 H22 119.1 . . ?
C18 C23 C22 116.6(6) . . ?
C18 C23 C24 124.7(6) . . ?
C22 C23 C24 118.4(6) . . ?
C23 C24 H24 108.3 . . ?
C23 C24 C25 107.7(6) . . ?
C25 C24 H24 108.3 . . ?
C26 C24 C23 115.3(6) . . ?
C26 C24 H24 108.3 . . ?
C26 C24 C25 108.9(6) . . ?
C24 C25 H25A 109.5 . . ?
C24 C25 H25B 109.5 . . ?
C24 C25 H25C 109.5 . . ?
H25A C25 H25B 109.5 . . ?
H25A C25 H25C 109.5 . . ?
H25B C25 H25C 109.5 . . ?
C24 C26 H26A 109.5 . . ?
C24 C26 H26B 109.5 . . ?
C24 C26 H26C 109.5 . . ?
H26A C26 H26B 109.5 . . ?
H26A C26 H26C 109.5 . . ?
H26B C26 H26C 109.5 . . ?
H27A C27 H27B 109.5 . . ?
H27A C27 H27C 109.5 . . ?
H27B C27 H27C 109.5 . . ?
C28 C27 H27A 109.5 . . ?
C28 C27 H27B 109.5 . . ?
C28 C27 H27C 109.5 . . ?
C19 C28 C27 109.3(6) . . ?
C19 C28 H28 108.3 . . ?
C19 C28 C29 112.5(6) . . ?
C27 C28 H28 108.3 . . ?
C27 C28 C29 110.1(6) . . ?
C29 C28 H28 108.3 . . ?
C28 C29 H29A 109.5 . . ?
C28 C29 H29B 109.5 . . ?
C28 C29 H29C 109.5 . . ?
H29A C29 H29B 109.5 . . ?
H29A C29 H29C 109.5 . . ?
H29B C29 H29C 109.5 . . ?
H30A C30 H30B 109.5 . . ?
H30A C30 H30C 109.5 . . ?
H30B C30 H30C 109.5 . . ?
C33 C30 H30A 109.5 . . ?
C33 C30 H30B 109.5 . . ?
C33 C30 H30C 109.5 . . ?
H32A C32 H32B 109.5 . . ?
H32A C32 H32C 109.5 . . ?
H32B C32 H32C 109.5 . . ?
C33 C32 H32A 109.5 . . ?
C33 C32 H32B 109.5 . . ?
C33 C32 H32C 109.5 . . ?
C30 C33 C32 109.6(7) . . ?
C30 C33 H33 107.7 . . ?
C32 C33 H33 107.7 . . ?
C34 C33 C30 113.1(7) . . ?
C34 C33 C32 110.9(6) . . ?
C34 C33 H33 107.7 . . ?
C35 C34 C33 124.0(6) . . ?
C39 C34 C33 119.9(6) . . ?
C39 C34 C35 116.0(6) . . ?
C34 C35 N1 116.5(6) . . ?
C36 C35 N1 119.8(6) . . ?
C36 C35 C34 123.3(6) . . ?
C35 C36 C40 124.3(6) . . ?
C37 C36 C35 116.7(6) . . ?
C37 C36 C40 119.1(6) . . ?
C36 C37 H37 119.1 . . ?
C38 C37 C36 121.7(7) . . ?
C38 C37 H37 119.1 . . ?
C37 C38 H38 119.7 . . ?
C39 C38 C37 120.5(7) . . ?
C39 C38 H38 119.7 . . ?
C34 C39 H39 119.1 . . ?
C38 C39 C34 121.7(7) . . ?
C38 C39 H39 119.1 . . ?
C36 C40 H40 108.4 . . ?
C36 C40 C41 109.6(6) . . ?
C36 C40 C42 112.6(6) . . ?
C41 C40 H40 108.4 . . ?
C41 C40 C42 109.3(7) . . ?
C42 C40 H40 108.4 . . ?
C40 C41 H41A 109.5 . . ?
C40 C41 H41B 109.5 . . ?
C40 C41 H41C 109.5 . . ?
H41A C41 H41B 109.5 . . ?
H41A C41 H41C 109.5 . . ?
H41B C41 H41C 109.5 . . ?
C40 C42 H42A 109.5 . . ?
C40 C42 H42B 109.5 . . ?
C40 C42 H42C 109.5 . . ?
H42A C42 H42B 109.5 . . ?
H42A C42 H42C 109.5 . . ?
H42B C42 H42C 109.5 . . ?
H43A C43 H43B 109.5 . . ?
H43A C43 H43C 109.5 . . ?
H43B C43 H43C 109.5 . . ?
C46 C43 H43A 109.5 . . ?
C46 C43 H43B 109.5 . . ?
C46 C43 H43C 109.5 . . ?
H45A C45 H45B 109.5 . . ?
H45A C45 H45C 109.5 . . ?
H45B C45 H45C 109.5 . . ?
C46 C45 H45A 109.5 . . ?
C46 C45 H45B 109.5 . . ?
C46 C45 H45C 109.5 . . ?
C43 C46 C45 108.5(8) . . ?
C43 C46 H46 108.3 . . ?
C45 C46 H46 108.3 . . ?
C47 C46 C43 109.0(8) . . ?
C47 C46 C45 114.4(8) . . ?
C47 C46 H46 108.3 . . ?
C019 C47 C46 123.0(7) . . ?
C019 C47 C48 117.9(10) . . ?
C48 C47 C46 118.9(9) . . ?
C47 C48 H48 120.5 . . ?
C49 C48 C47 118.9(12) . . ?
C49 C48 H48 120.5 . . ?
C48 C49 H49 118.6 . . ?
C48 C49 C50 122.8(10) . . ?
C50 C49 H49 118.6 . . ?
C49 C50 H50 120.1 . . ?
C49 C50 C51 119.7(10) . . ?
C51 C50 H50 120.1 . . ?
C019 C51 C50 116.5(10) . . ?
C019 C51 C53 124.8(8) . . ?
C50 C51 C53 118.5(9) . . ?
H52A C52 H52B 109.5 . . ?
H52A C52 H52C 109.5 . . ?
H52B C52 H52C 109.5 . . ?
C53 C52 H52A 109.5 . . ?
C53 C52 H52B 109.5 . . ?
C53 C52 H52C 109.5 . . ?
C51 C53 C52 111.7(9) . . ?
C51 C53 H53 107.3 . . ?
C51 C53 C54 113.7(8) . . ?
C52 C53 H53 107.3 . . ?
C52 C53 C54 109.2(7) . . ?
C54 C53 H53 107.3 . . ?
C53 C54 H54A 109.5 . . ?
C53 C54 H54B 109.5 . . ?
C53 C54 H54C 109.5 . . ?
H54A C54 H54B 109.5 . . ?
H54A C54 H54C 109.5 . . ?
H54B C54 H54C 109.5 . . ?
N3 C55 Pd2 125.7(4) . . ?
N3 C55 N4 107.0(5) . . ?
N4 C55 Pd2 127.2(5) . . ?
N4 C56 C65 137.4(6) . . ?
C57 C56 N4 108.1(5) . . ?
C57 C56 C65 114.5(6) . . ?
N3 C57 C58 137.6(6) . . ?
C56 C57 N3 106.7(6) . . ?
C56 C57 C58 115.7(6) . . ?
C57 C58 H58 114.2 . . ?
C57 C58 C59 105.4(6) . . ?
C57 C58 C67 105.1(5) . . ?
C59 C58 H58 114.2 . . ?
C59 C58 C67 102.6(5) . . ?
C67 C58 H58 114.2 . . ?
C60 C59 C58 125.1(9) . . ?
C60 C59 C64 120.7(8) . . ?
C64 C59 C58 113.7(6) . . ?
C59 C60 H60 121.0 . . ?
C59 C60 C61 118.0(10) . . ?
C61 C60 H60 121.0 . . ?
C60 C61 H61 119.8 . . ?
C62 C61 C60 120.5(9) . . ?
C62 C61 H61 119.8 . . ?
C61 C62 H62 119.1 . . ?
C61 C62 C63 121.7(10) . . ?
C63 C62 H62 119.1 . . ?
C62 C63 H63 120.6 . . ?
C62 C63 C64 118.8(11) . . ?
C64 C63 H63 120.6 . . ?
C59 C64 C65 113.7(6) . . ?
C63 C64 C59 120.2(8) . . ?
C63 C64 C65 125.8(9) . . ?
C56 C65 C64 105.6(5) . . ?
C56 C65 H65 114.0 . . ?
C56 C65 C66 105.4(5) . . ?
C64 C65 H65 114.0 . . ?
C64 C65 C66 102.7(6) . . ?
C66 C65 H65 114.0 . . ?
C67 C66 C65 114.1(6) . . ?
C71 C66 C65 126.4(6) . . ?
C71 C66 C67 119.4(7) . . ?
C66 C67 C58 112.9(6) . . ?
C68 C67 C58 126.0(6) . . ?
C68 C67 C66 121.0(6) . . ?
C67 C68 H68 120.5 . . ?
C67 C68 C69 119.0(7) . . ?
C69 C68 H68 120.5 . . ?
C68 C69 H69 119.9 . . ?
C70 C69 C68 120.2(7) . . ?
C70 C69 H69 119.9 . . ?
C69 C70 H70 119.4 . . ?
C69 C70 C71 121.2(7) . . ?
C71 C70 H70 119.4 . . ?
C66 C71 C70 119.1(7) . . ?
C66 C71 H71 120.4 . . ?
C70 C71 H71 120.4 . . ?
H72A C72 H72B 109.5 . . ?
H72A C72 H72C 109.5 . . ?
H72B C72 H72C 109.5 . . ?
C73 C72 H72A 109.5 . . ?
C73 C72 H72B 109.5 . . ?
C73 C72 H72C 109.5 . . ?
C72 C73 H73 108.3 . . ?
C72 C73 C74 108.4(7) . . ?
C74 C73 H73 108.3 . . ?
C75 C73 C72 110.2(7) . . ?
C75 C73 H73 108.3 . . ?
C75 C73 C74 113.2(8) . . ?
C73 C74 H74A 109.5 . . ?
C73 C74 H74B 109.5 . . ?
C73 C74 H74C 109.5 . . ?
H74A C74 H74B 109.5 . . ?
H74A C74 H74C 109.5 . . ?
H74B C74 H74C 109.5 . . ?
C76 C75 C73 120.0(8) . . ?
C80 C75 C73 122.7(8) . . ?
C80 C75 C76 116.9(8) . . ?
C75 C76 H76 119.3 . . ?
C77 C76 C75 121.4(8) . . ?
C77 C76 H76 119.3 . . ?
C76 C77 H77 120.1 . . ?
C78 C77 C76 119.8(9) . . ?
C78 C77 H77 120.1 . . ?
C77 C78 H78 118.9 . . ?
C77 C78 C79 122.2(8) . . ?
C79 C78 H78 118.9 . . ?
C78 C79 C81 120.8(7) . . ?
C80 C79 C78 115.6(7) . . ?
C80 C79 C81 123.5(7) . . ?
C75 C80 N4 118.3(6) . . ?
C75 C80 C79 123.6(7) . . ?
C79 C80 N4 118.0(6) . . ?
C79 C81 H81 108.5 . . ?
C79 C81 C82 113.1(8) . . ?
C79 C81 C83 108.6(7) . . ?
C82 C81 H81 108.5 . . ?
C82 C81 C83 109.5(7) . . ?
C83 C81 H81 108.5 . . ?
C81 C82 H82A 109.5 . . ?
C81 C82 H82B 109.5 . . ?
C81 C82 H82C 109.5 . . ?
H82A C82 H82B 109.5 . . ?
H82A C82 H82C 109.5 . . ?
H82B C82 H82C 109.5 . . ?
C81 C83 H83A 109.5 . . ?
C81 C83 H83B 109.5 . . ?
C81 C83 H83C 109.5 . . ?
H83A C83 H83B 109.5 . . ?
H83A C83 H83C 109.5 . . ?
H83B C83 H83C 109.5 . . ?

loop_
_geom_bond_atom_site_label_1
_geom_bond_atom_site_label_2
_geom_bond_distance
_geom_bond_site_symmetry_2
_geom_bond_publ_flag
Pd1 Cl1 2.3138(16) . ?
Pd1 Cl3 2.4009(14) . ?
Pd1 Cl4 2.2802(17) . ?
Pd1 C17 1.982(5) . ?
Pd2 Cl1 2.3921(15) . ?
Pd2 Cl2 2.2734(17) . ?
Pd2 Cl3 2.3219(16) . ?
Pd2 C55 1.975(5) . ?
N1 C9 1.368(7) . ?
N1 C17 1.379(7) . ?
N1 C35 1.450(7) . ?
N2 C8 1.382(7) . ?
N2 C17 1.361(7) . ?
N2 C18 1.448(8) . ?
N3 C019 1.457(8) . ?
N3 C55 1.352(8) . ?
N3 C57 1.398(8) . ?
N4 C55 1.360(7) . ?
N4 C56 1.385(8) . ?
N4 C80 1.454(8) . ?
C1 C2 1.369(9) . ?
C1 C6 1.388(9) . ?
C1 C10 1.548(8) . ?
C2 H2 0.9300 . ?
C2 C3 1.402(10) . ?
C3 H3 0.9300 . ?
C3 C4 1.374(11) . ?
C4 H4 0.9300 . ?
C4 C5 1.381(10) . ?
C5 H5 0.9300 . ?
C5 C6 1.379(9) . ?
C6 C7 1.520(9) . ?
C7 H7 0.9800 . ?
C7 C8 1.508(8) . ?
C7 C12 1.551(8) . ?
C8 C9 1.333(8) . ?
C9 C10 1.515(8) . ?
C10 H10 0.9800 . ?
C10 C11 1.548(9) . ?
C11 C12 1.378(9) . ?
C11 C16 1.381(9) . ?
C12 C13 1.396(9) . ?
C13 H13 0.9300 . ?
C13 C14 1.386(10) . ?
C14 H14 0.9300 . ?
C14 C15 1.374(11) . ?
C15 H15 0.9300 . ?
C15 C16 1.397(10) . ?
C16 H16 0.9300 . ?
C18 C19 1.422(8) . ?
C18 C23 1.381(10) . ?
C019 C47 1.396(11) . ?
C019 C51 1.381(11) . ?
C19 C20 1.400(9) . ?
C19 C28 1.492(10) . ?
C20 H20 0.9300 . ?
C20 C21 1.387(10) . ?
C21 H21 0.9300 . ?
C21 C22 1.377(10) . ?
C22 H22 0.9300 . ?
C22 C23 1.401(9) . ?
C23 C24 1.519(9) . ?
C24 H24 0.9800 . ?
C24 C25 1.542(10) . ?
C24 C26 1.504(10) . ?
C25 H25A 0.9600 . ?
C25 H25B 0.9600 . ?
C25 H25C 0.9600 . ?
C26 H26A 0.9600 . ?
C26 H26B 0.9600 . ?
C26 H26C 0.9600 . ?
C27 H27A 0.9600 . ?
C27 H27B 0.9600 . ?
C27 H27C 0.9600 . ?
C27 C28 1.529(10) . ?
C28 H28 0.9800 . ?
C28 C29 1.531(10) . ?
C29 H29A 0.9600 . ?
C29 H29B 0.9600 . ?
C29 H29C 0.9600 . ?
C30 H30A 0.9600 . ?
C30 H30B 0.9600 . ?
C30 H30C 0.9600 . ?
C30 C33 1.527(10) . ?
C32 H32A 0.9600 . ?
C32 H32B 0.9600 . ?
C32 H32C 0.9600 . ?
C32 C33 1.536(10) . ?
C33 H33 0.9800 . ?
C33 C34 1.497(10) . ?
C34 C35 1.412(9) . ?
C34 C39 1.397(9) . ?
C35 C36 1.398(10) . ?
C36 C37 1.389(9) . ?
C36 C40 1.519(10) . ?
C37 H37 0.9300 . ?
C37 C38 1.369(11) . ?
C38 H38 0.9300 . ?
C38 C39 1.368(11) . ?
C39 H39 0.9300 . ?
C40 H40 0.9800 . ?
C40 C41 1.530(10) . ?
C40 C42 1.540(10) . ?
C41 H41A 0.9600 . ?
C41 H41B 0.9600 . ?
C41 H41C 0.9600 . ?
C42 H42A 0.9600 . ?
C42 H42B 0.9600 . ?
C42 H42C 0.9600 . ?
C43 H43A 0.9600 . ?
C43 H43B 0.9600 . ?
C43 H43C 0.9600 . ?
C43 C46 1.524(12) . ?
C45 H45A 0.9600 . ?
C45 H45B 0.9600 . ?
C45 H45C 0.9600 . ?
C45 C46 1.534(11) . ?
C46 H46 0.9800 . ?
C46 C47 1.517(13) . ?
C47 C48 1.403(11) . ?
C48 H48 0.9300 . ?
C48 C49 1.360(17) . ?
C49 H49 0.9300 . ?
C49 C50 1.394(17) . ?
C50 H50 0.9300 . ?
C50 C51 1.408(13) . ?
C51 C53 1.495(14) . ?
C52 H52A 0.9600 . ?
C52 H52B 0.9600 . ?
C52 H52C 0.9600 . ?
C52 C53 1.522(12) . ?
C53 H53 0.9800 . ?
C53 C54 1.543(11) . ?
C54 H54A 0.9600 . ?
C54 H54B 0.9600 . ?
C54 H54C 0.9600 . ?
C56 C57 1.347(9) . ?
C56 C65 1.512(8) . ?
C57 C58 1.497(9) . ?
C58 H58 0.9800 . ?
C58 C59 1.538(10) . ?
C58 C67 1.548(8) . ?
C59 C60 1.388(10) . ?
C59 C64 1.392(12) . ?
C60 H60 0.9300 . ?
C60 C61 1.405(15) . ?
C61 H61 0.9300 . ?
C61 C62 1.358(17) . ?
C62 H62 0.9300 . ?
C62 C63 1.380(15) . ?
C63 H63 0.9300 . ?
C63 C64 1.381(10) . ?
C64 C65 1.524(10) . ?
C65 H65 0.9800 . ?
C65 C66 1.532(10) . ?
C66 C67 1.397(9) . ?
C66 C71 1.385(9) . ?
C67 C68 1.380(10) . ?
C68 H68 0.9300 . ?
C68 C69 1.396(10) . ?
C69 H69 0.9300 . ?
C69 C70 1.365(11) . ?
C70 H70 0.9300 . ?
C70 C71 1.393(10) . ?
C71 H71 0.9300 . ?
C72 H72A 0.9600 . ?
C72 H72B 0.9600 . ?
C72 H72C 0.9600 . ?
C72 C73 1.538(11) . ?
C73 H73 0.9800 . ?
C73 C74 1.554(10) . ?
C73 C75 1.504(12) . ?
C74 H74A 0.9600 . ?
C74 H74B 0.9600 . ?
C74 H74C 0.9600 . ?
C75 C76 1.392(11) . ?
C75 C80 1.391(10) . ?
C76 H76 0.9300 . ?
C76 C77 1.371(13) . ?
C77 H77 0.9300 . ?
C77 C78 1.366(13) . ?
C78 H78 0.9300 . ?
C78 C79 1.405(10) . ?
C79 C80 1.397(10) . ?
C79 C81 1.512(11) . ?
C81 H81 0.9800 . ?
C81 C82 1.520(11) . ?
C81 C83 1.522(12) . ?
C82 H82A 0.9600 . ?
C82 H82B 0.9600 . ?
C82 H82C 0.9600 . ?
C83 H83A 0.9600 . ?
C83 H83B 0.9600 . ?
C83 H83C 0.9600 . ?

loop_
_geom_torsion_atom_site_label_1
_geom_torsion_atom_site_label_2
_geom_torsion_atom_site_label_3
_geom_torsion_atom_site_label_4
_geom_torsion
_geom_torsion_site_symmetry_1
_geom_torsion_site_symmetry_2
_geom_torsion_site_symmetry_3
_geom_torsion_site_symmetry_4
_geom_torsion_publ_flag
N1 C9 C10 C1 124.5(7) . . . . ?
N1 C9 C10 C11 -127.9(7) . . . . ?
N1 C35 C36 C37 168.6(5) . . . . ?
N1 C35 C36 C40 -11.9(9) . . . . ?
N2 C8 C9 N1 -0.1(7) . . . . ?
N2 C8 C9 C10 178.2(5) . . . . ?
N2 C18 C19 C20 179.5(5) . . . . ?
N2 C18 C19 C28 -4.7(9) . . . . ?
N2 C18 C23 C22 -178.2(6) . . . . ?
N2 C18 C23 C24 7.3(9) . . . . ?
N3 C019 C47 C46 -6.0(10) . . . . ?
N3 C019 C47 C48 178.8(8) . . . . ?
N3 C019 C51 C50 -179.6(8) . . . . ?
N3 C019 C51 C53 4.5(11) . . . . ?
N3 C57 C58 C59 126.6(8) . . . . ?
N3 C57 C58 C67 -125.5(8) . . . . ?
N4 C56 C57 N3 0.2(7) . . . . ?
N4 C56 C57 C58 179.8(5) . . . . ?
N4 C56 C65 C64 -126.6(8) . . . . ?
N4 C56 C65 C66 125.1(8) . . . . ?
C1 C2 C3 C4 0.2(10) . . . . ?
C1 C6 C7 C8 -52.7(6) . . . . ?
C1 C6 C7 C12 56.6(6) . . . . ?
C1 C10 C11 C12 56.2(6) . . . . ?
C1 C10 C11 C16 -122.1(7) . . . . ?
C2 C1 C6 C5 -0.8(9) . . . . ?
C2 C1 C6 C7 -178.4(5) . . . . ?
C2 C1 C10 C9 -129.2(6) . . . . ?
C2 C1 C10 C11 121.6(6) . . . . ?
C2 C3 C4 C5 0.1(11) . . . . ?
C3 C4 C5 C6 -0.7(10) . . . . ?
C4 C5 C6 C1 1.0(10) . . . . ?
C4 C5 C6 C7 178.3(6) . . . . ?
C5 C6 C7 C8 129.9(6) . . . . ?
C5 C6 C7 C12 -120.8(6) . . . . ?
C6 C1 C2 C3 0.1(9) . . . . ?
C6 C1 C10 C9 53.0(6) . . . . ?
C6 C1 C10 C11 -56.3(6) . . . . ?
C6 C7 C8 N2 -123.7(7) . . . . ?
C6 C7 C8 C9 54.4(7) . . . . ?
C6 C7 C12 C11 -56.5(6) . . . . ?
C6 C7 C12 C13 120.3(7) . . . . ?
C7 C8 C9 N1 -178.8(5) . . . . ?
C7 C8 C9 C10 -0.5(8) . . . . ?
C7 C12 C13 C14 -178.7(6) . . . . ?
C8 N2 C17 Pd1 -171.4(4) . . . . ?
C8 N2 C17 N1 -0.2(6) . . . . ?
C8 N2 C18 C19 100.2(7) . . . . ?
C8 N2 C18 C23 -76.7(8) . . . . ?
C8 C7 C12 C11 53.1(7) . . . . ?
C8 C7 C12 C13 -130.0(7) . . . . ?
C8 C9 C10 C1 -53.1(7) . . . . ?
C8 C9 C10 C11 54.5(7) . . . . ?
C9 N1 C17 Pd1 171.3(4) . . . . ?
C9 N1 C17 N2 0.1(6) . . . . ?
C9 N1 C35 C34 88.1(7) . . . . ?
C9 N1 C35 C36 -84.6(7) . . . . ?
C9 C10 C11 C12 -52.9(7) . . . . ?
C9 C10 C11 C16 128.8(6) . . . . ?
C10 C1 C2 C3 -177.5(6) . . . . ?
C10 C1 C6 C5 177.2(6) . . . . ?
C10 C1 C6 C7 -0.4(7) . . . . ?
C10 C11 C12 C7 -0.3(7) . . . . ?
C10 C11 C12 C13 -177.4(6) . . . . ?
C10 C11 C16 C15 179.2(6) . . . . ?
C11 C12 C13 C14 -2.0(10) . . . . ?
C12 C7 C8 N2 128.4(7) . . . . ?
C12 C7 C8 C9 -53.5(7) . . . . ?
C12 C11 C16 C15 1.0(10) . . . . ?
C12 C13 C14 C15 1.0(11) . . . . ?
C13 C14 C15 C16 1.0(11) . . . . ?
C14 C15 C16 C11 -2.0(10) . . . . ?
C16 C11 C12 C7 178.0(6) . . . . ?
C16 C11 C12 C13 1.0(10) . . . . ?
C17 N1 C9 C8 0.0(7) . . . . ?
C17 N1 C9 C10 -177.8(7) . . . . ?
C17 N1 C35 C34 -70.3(8) . . . . ?
C17 N1 C35 C36 117.0(7) . . . . ?
C17 N2 C8 C7 178.4(7) . . . . ?
C17 N2 C8 C9 0.2(7) . . . . ?
C17 N2 C18 C19 -86.9(7) . . . . ?
C17 N2 C18 C23 96.1(7) . . . . ?
C18 N2 C8 C7 -7.6(11) . . . . ?
C18 N2 C8 C9 174.1(5) . . . . ?
C18 N2 C17 Pd1 14.8(8) . . . . ?
C18 N2 C17 N1 -174.0(5) . . . . ?
C18 C19 C20 C21 0.4(10) . . . . ?
C18 C19 C28 C27 -96.7(7) . . . . ?
C18 C19 C28 C29 140.7(7) . . . . ?
C18 C23 C24 C25 113.1(7) . . . . ?
C18 C23 C24 C26 -125.2(7) . . . . ?
C019 N3 C55 Pd2 -8.4(9) . . . . ?
C019 N3 C55 N4 175.5(6) . . . . ?
C019 N3 C57 C56 -175.9(6) . . . . ?
C019 N3 C57 C58 4.6(12) . . . . ?
C019 C47 C48 C49 0.1(15) . . . . ?
C019 C51 C53 C52 100.1(10) . . . . ?
C019 C51 C53 C54 -135.8(9) . . . . ?
C19 C18 C23 C22 5.1(10) . . . . ?
C19 C18 C23 C24 -169.4(6) . . . . ?
C19 C20 C21 C22 1.3(11) . . . . ?
C20 C19 C28 C27 78.9(8) . . . . ?
C20 C19 C28 C29 -43.7(9) . . . . ?
C20 C21 C22 C23 0.1(11) . . . . ?
C21 C22 C23 C18 -3.1(10) . . . . ?
C21 C22 C23 C24 171.7(6) . . . . ?
C22 C23 C24 C25 -61.3(8) . . . . ?
C22 C23 C24 C26 60.4(9) . . . . ?
C23 C18 C19 C20 -3.8(9) . . . . ?
C23 C18 C19 C28 172.0(6) . . . . ?
C28 C19 C20 C21 -175.5(6) . . . . ?
C30 C33 C34 C35 139.7(7) . . . . ?
C30 C33 C34 C39 -42.9(9) . . . . ?
C32 C33 C34 C35 -96.7(7) . . . . ?
C32 C33 C34 C39 80.7(8) . . . . ?
C33 C34 C35 N1 7.8(8) . . . . ?
C33 C34 C35 C36 -179.8(6) . . . . ?
C33 C34 C39 C38 -177.1(6) . . . . ?
C34 C35 C36 C37 -3.6(9) . . . . ?
C34 C35 C36 C40 175.9(6) . . . . ?
C35 N1 C9 C8 -162.1(6) . . . . ?
C35 N1 C9 C10 20.2(10) . . . . ?
C35 N1 C17 Pd1 -27.7(9) . . . . ?
C35 N1 C17 N2 161.1(5) . . . . ?
C35 C34 C39 C38 0.5(10) . . . . ?
C35 C36 C37 C38 1.2(10) . . . . ?
C35 C36 C40 C41 -122.5(7) . . . . ?
C35 C36 C40 C42 115.7(7) . . . . ?
C36 C37 C38 C39 1.9(11) . . . . ?
C37 C36 C40 C41 57.0(8) . . . . ?
C37 C36 C40 C42 -64.9(8) . . . . ?
C37 C38 C39 C34 -2.7(11) . . . . ?
C39 C34 C35 N1 -169.7(5) . . . . ?
C39 C34 C35 C36 2.7(9) . . . . ?
C40 C36 C37 C38 -178.3(6) . . . . ?
C43 C46 C47 C019 -87.8(10) . . . . ?
C43 C46 C47 C48 87.3(10) . . . . ?
C45 C46 C47 C019 150.6(8) . . . . ?
C45 C46 C47 C48 -34.3(12) . . . . ?
C46 C47 C48 C49 -175.2(10) . . . . ?
C47 C019 C51 C50 -0.6(12) . . . . ?
C47 C019 C51 C53 -176.5(7) . . . . ?
C47 C48 C49 C50 0.7(19) . . . . ?
C48 C49 C50 C51 -1.5(19) . . . . ?
C49 C50 C51 C019 1.4(15) . . . . ?
C49 C50 C51 C53 177.6(10) . . . . ?
C50 C51 C53 C52 -75.7(11) . . . . ?
C50 C51 C53 C54 48.4(12) . . . . ?
C51 C019 C47 C46 175.0(7) . . . . ?
C51 C019 C47 C48 -0.2(12) . . . . ?
C55 N3 C019 C47 -81.4(8) . . . . ?
C55 N3 C019 C51 97.6(8) . . . . ?
C55 N3 C57 C56 0.4(7) . . . . ?
C55 N3 C57 C58 -179.0(7) . . . . ?
C55 N4 C56 C57 -0.8(7) . . . . ?
C55 N4 C56 C65 -179.5(7) . . . . ?
C55 N4 C80 C75 -90.1(8) . . . . ?
C55 N4 C80 C79 90.2(7) . . . . ?
C56 N4 C55 Pd2 -175.0(4) . . . . ?
C56 N4 C55 N3 1.0(7) . . . . ?
C56 N4 C80 C75 89.2(8) . . . . ?
C56 N4 C80 C79 -90.6(8) . . . . ?
C56 C57 C58 C59 -52.8(7) . . . . ?
C56 C57 C58 C67 55.1(8) . . . . ?
C56 C65 C66 C67 53.4(7) . . . . ?
C56 C65 C66 C71 -130.8(7) . . . . ?
C57 N3 C019 C47 94.4(8) . . . . ?
C57 N3 C019 C51 -86.6(9) . . . . ?
C57 N3 C55 Pd2 175.2(4) . . . . ?
C57 N3 C55 N4 -0.9(7) . . . . ?
C57 C56 C65 C64 54.8(8) . . . . ?
C57 C56 C65 C66 -53.5(8) . . . . ?
C57 C58 C59 C60 -135.0(7) . . . . ?
C57 C58 C59 C64 53.2(7) . . . . ?
C57 C58 C67 C66 -53.3(7) . . . . ?
C57 C58 C67 C68 131.3(7) . . . . ?
C58 C59 C60 C61 -173.5(7) . . . . ?
C58 C59 C64 C63 173.8(6) . . . . ?
C58 C59 C64 C65 -0.7(8) . . . . ?
C58 C67 C68 C69 176.1(6) . . . . ?
C59 C58 C67 C66 56.8(7) . . . . ?
C59 C58 C67 C68 -118.7(7) . . . . ?
C59 C60 C61 C62 2.0(13) . . . . ?
C59 C64 C65 C56 -52.7(7) . . . . ?
C59 C64 C65 C66 57.5(7) . . . . ?
C60 C59 C64 C63 1.6(10) . . . . ?
C60 C59 C64 C65 -172.9(6) . . . . ?
C60 C61 C62 C63 -1.3(15) . . . . ?
C61 C62 C63 C64 0.7(14) . . . . ?
C62 C63 C64 C59 -0.8(11) . . . . ?
C62 C63 C64 C65 173.0(7) . . . . ?
C63 C64 C65 C56 133.2(7) . . . . ?
C63 C64 C65 C66 -116.6(8) . . . . ?
C64 C59 C60 C61 -2.2(11) . . . . ?
C64 C65 C66 C67 -57.0(7) . . . . ?
C64 C65 C66 C71 118.9(8) . . . . ?
C65 C56 C57 N3 179.2(5) . . . . ?
C65 C56 C57 C58 -1.2(8) . . . . ?
C65 C66 C67 C58 -0.3(8) . . . . ?
C65 C66 C67 C68 175.4(6) . . . . ?
C65 C66 C71 C70 -176.0(7) . . . . ?
C66 C67 C68 C69 0.9(10) . . . . ?
C67 C58 C59 C60 115.3(7) . . . . ?
C67 C58 C59 C64 -56.5(7) . . . . ?
C67 C66 C71 C70 -0.3(11) . . . . ?
C67 C68 C69 C70 0.0(11) . . . . ?
C68 C69 C70 C71 -1.1(11) . . . . ?
C69 C70 C71 C66 1.2(11) . . . . ?
C71 C66 C67 C58 -176.5(6) . . . . ?
C71 C66 C67 C68 -0.7(10) . . . . ?
C72 C73 C75 C76 77.7(9) . . . . ?
C72 C73 C75 C80 -95.6(9) . . . . ?
C73 C75 C76 C77 -172.5(8) . . . . ?
C73 C75 C80 N4 -12.0(10) . . . . ?
C73 C75 C80 C79 167.8(7) . . . . ?
C74 C73 C75 C76 -43.9(11) . . . . ?
C74 C73 C75 C80 142.8(8) . . . . ?
C75 C76 C77 C78 4.3(14) . . . . ?
C76 C75 C80 N4 174.5(6) . . . . ?
C76 C75 C80 C79 -5.8(11) . . . . ?
C76 C77 C78 C79 -5.7(14) . . . . ?
C77 C78 C79 C80 1.4(12) . . . . ?
C77 C78 C79 C81 176.8(8) . . . . ?
C78 C79 C80 N4 -175.8(6) . . . . ?
C78 C79 C80 C75 4.5(10) . . . . ?
C78 C79 C81 C82 45.1(10) . . . . ?
C78 C79 C81 C83 -76.6(10) . . . . ?
C80 N4 C55 Pd2 4.4(9) . . . . ?
C80 N4 C55 N3 -179.6(5) . . . . ?
C80 N4 C56 C57 179.9(6) . . . . ?
C80 N4 C56 C65 1.2(12) . . . . ?
C80 C75 C76 C77 1.2(12) . . . . ?
C80 C79 C81 C82 -139.8(7) . . . . ?
C80 C79 C81 C83 98.5(8) . . . . ?
C81 C79 C80 N4 8.9(10) . . . . ?
C81 C79 C80 C75 -170.8(7) . . . . ?
